data_4035692
loop_
_publ_author_name
'Wang, Qiang'
'Jin, Jia-Ni'
'Chen, Xi'
'Wang, Xin-Gang'
'Zhang, Bo-Sheng'
'Ma, Jun-Wei'
'Liang, Yong-Min'

_publ_section_title
;
 Synthesis of Difluoroalkyl Unsaturated \b-Amino Acid Derivatives
 Exclusively through Alkyne Difunctionalization.
;
_journal_issue 23
_journal_name_full 'The Journal of organic chemistry'
_journal_page_first 14626
_journal_page_last 14636
_journal_paper_doi 10.1021/acs.joc.8b02440
_journal_volume 83
_journal_year 2018
_chemical_formula_moiety 'C13 H19 F2 N O5'
_chemical_formula_sum 'C13 H19 F2 N O5'
_chemical_formula_weight 307.29
_space_group_crystal_system triclinic
_space_group_IT_number 2
_space_group_name_Hall '-P 1'
_space_group_name_H-M_alt 'P -1'
_atom_sites_solution_hydrogens geom
_atom_sites_solution_primary iterative
_atom_sites_solution_secondary difmap
_audit_creation_date 2018-07-27
_audit_creation_method
;
Olex2 1.2
(compiled 2017.03.28 svn.r3405 for OlexSys, GUI svn.r5337)
;
_cell_angle_alpha 92.577(13)
_cell_angle_beta 94.129(16)
_cell_angle_gamma 93.294(13)
_cell_formula_units_Z 2
_cell_length_a 5.7929(11)
_cell_length_b 10.1326(13)
_cell_length_c 13.119(3)
_cell_measurement_reflns_used 1617
_cell_measurement_temperature 173.00(10)
_cell_measurement_theta_max 27.1650
_cell_measurement_theta_min 3.7860
_cell_volume 765.8(2)
_computing_cell_refinement
;
CrysAlisPro, Agilent Technologies,
Version 1.171.36.28 (release 01-02-2013 CrysAlis171 .NET)
(compiled Feb  1 2013,16:14:44)
;
_computing_data_collection
;
CrysAlisPro, Agilent Technologies,
Version 1.171.36.28 (release 01-02-2013 CrysAlis171 .NET)
(compiled Feb  1 2013,16:14:44)
;
_computing_data_reduction
;
CrysAlisPro, Agilent Technologies,
Version 1.171.36.28 (release 01-02-2013 CrysAlis171 .NET)
(compiled Feb  1 2013,16:14:44)
;
_computing_molecular_graphics 'Olex2 (Dolomanov et al., 2009)'
_computing_publication_material 'Olex2 (Dolomanov et al., 2009)'
_computing_structure_refinement 'ShelXL (Sheldrick, 2015)'
_computing_structure_solution
;
Superflip (Palatinus & Chapuis, 2007;Palatinus & van der Lee, 2008;
Palatinus et al., 2012)
;
_diffrn_ambient_temperature 173.00(10)
_diffrn_detector_area_resol_mean 16.0733
_diffrn_measured_fraction_theta_full 0.996
_diffrn_measured_fraction_theta_max 0.996
_diffrn_measurement_details
;
#__ type_ start__ end____ width___ exp.time_
  1 omega  -51.00  -25.00   2.0000    5.0000
omega____ theta____ kappa____ phi______ frames
    -      -19.4273   77.0000 -150.0000 13

#__ type_ start__ end____ width___ exp.time_
  2 omega   25.00   51.00   2.0000    5.0000
omega____ theta____ kappa____ phi______ frames
    -      -19.4273   77.0000 -150.0000 13

#__ type_ start__ end____ width___ exp.time_
  3 omega   -7.00   19.00   2.0000    5.0000
omega____ theta____ kappa____ phi______ frames
    -      -19.4273  -99.0000   90.0000 13

#__ type_ start__ end____ width___ exp.time_
  4 omega   -1.00   31.00   2.0000    5.0000
omega____ theta____ kappa____ phi______ frames
    -       22.7867   57.0000    0.0000 16

#__ type_ start__ end____ width___ exp.time_
  5 omega  -45.00   47.00   2.0000    5.0000
omega____ theta____ kappa____ phi______ frames
    -       22.7867  -57.0000  -30.0000 46

#__ type_ start__ end____ width___ exp.time_
  6 omega    2.00   92.00   2.0000    5.0000
omega____ theta____ kappa____ phi______ frames
    -       22.7867   57.0000  120.0000 45

#__ type_ start__ end____ width___ exp.time_
  7 omega  -48.00   46.00   2.0000    5.0000
omega____ theta____ kappa____ phi______ frames
    -       22.7867  -57.0000 -150.0000 47
;
_diffrn_measurement_device_type 'SuperNova, Dual, Cu at zero, Eos'
_diffrn_measurement_method '\w scans'
_diffrn_orient_matrix_UB_11 -0.0805933000
_diffrn_orient_matrix_UB_12 -0.0088002000
_diffrn_orient_matrix_UB_13 0.0377088000
_diffrn_orient_matrix_UB_21 0.0929019000
_diffrn_orient_matrix_UB_22 -0.0025797000
_diffrn_orient_matrix_UB_23 0.0380085000
_diffrn_orient_matrix_UB_31 0.0008112000
_diffrn_orient_matrix_UB_32 0.0696014000
_diffrn_orient_matrix_UB_33 0.0088757000
_diffrn_radiation_monochromator mirror
_diffrn_radiation_type MoK\a
_diffrn_radiation_wavelength 0.71073
_diffrn_reflns_av_R_equivalents 0.0214
_diffrn_reflns_av_unetI/netI 0.0446
_diffrn_reflns_limit_h_max 6
_diffrn_reflns_limit_h_min -7
_diffrn_reflns_limit_k_max 12
_diffrn_reflns_limit_k_min -12
_diffrn_reflns_limit_l_max 16
_diffrn_reflns_limit_l_min -16
_diffrn_reflns_number 4881
_diffrn_reflns_theta_full 26.02
_diffrn_reflns_theta_max 26.02
_diffrn_reflns_theta_min 3.53
_diffrn_source 'SuperNova (Mo) X-ray Source'
_exptl_absorpt_coefficient_mu 0.117
_exptl_absorpt_correction_T_max 1.00000
_exptl_absorpt_correction_T_min 0.80960
_exptl_absorpt_correction_type multi-scan
_exptl_absorpt_process_details
;
CrysAlisPro, Agilent Technologies,
Version 1.171.36.28 (release 01-02-2013 CrysAlis171 .NET)
(compiled Feb  1 2013,16:14:44)
Empirical absorption correction using spherical harmonics,
 implemented in SCALE3 ABSPACK scaling algorithm.
;
_exptl_crystal_colour 'clear light colourless'
_exptl_crystal_colour_lustre clear
_exptl_crystal_colour_modifier light
_exptl_crystal_colour_primary colourless
_exptl_crystal_density_diffrn 1.333
_exptl_crystal_density_method 'not measured'
_exptl_crystal_description block
_exptl_crystal_F_000 324
_exptl_crystal_size_max 0.27
_exptl_crystal_size_mid 0.24
_exptl_crystal_size_min 0.21
_refine_diff_density_max 0.424
_refine_diff_density_min -0.269
_refine_diff_density_rms 0.049
_refine_ls_extinction_method none
_refine_ls_goodness_of_fit_ref 1.042
_refine_ls_hydrogen_treatment constr
_refine_ls_matrix_type full
_refine_ls_number_parameters 195
_refine_ls_number_reflns 3006
_refine_ls_number_restraints 0
_refine_ls_restrained_S_all 1.042
_refine_ls_R_factor_all 0.0630
_refine_ls_R_factor_gt 0.0477
_refine_ls_shift/su_max 0.001
_refine_ls_shift/su_mean 0.000
_refine_ls_structure_factor_coef Fsqd
_refine_ls_weighting_details 'calc w=1/[\s^2^(Fo^2^)+(0.0440P)^2^+0.3012P] where P=(Fo^2^+2Fc^2^)/3'
_refine_ls_weighting_scheme calc
_refine_ls_wR_factor_gt 0.1078
_refine_ls_wR_factor_ref 0.1212
_reflns_number_gt 2328
_reflns_number_total 3006
_reflns_threshold_expression >2sigma(I)
_cod_data_source_file jo8b02440_si_003.cif
_cod_data_source_block 2641
_cod_original_cell_volume 765.9(2)
_cod_database_code 4035692
_reflns_odcompleteness_completeness 99.59
_reflns_odcompleteness_iscentric 1
_reflns_odcompleteness_theta 26.32
_olex2_refinement_description
;
1. Fixed Uiso
 At 1.2 times of:
  All C(H) groups, All C(H,H) groups, All N(H) groups
 At 1.5 times of:
  All C(H,H,H) groups, All O(H) groups
2.a Secondary CH2 refined with riding coordinates:
 C6(H6A,H6B), C9(H9A,H9B)
2.b Aromatic/amide H refined with riding coordinates:
 N1(H1), C3(H3A)
2.c Idealised Me refined as rotating group:
 C10(H10A,H10B,H10C), C11(H11A,H11B,H11C), C12(H12A,H12B,H12C), C13(H13A,H13B,
 H13C)
2.d Idealised tetrahedral OH refined as rotating group:
 O3(H3)
;
_olex2_date_sample_data_collection 2018-07-27
_olex2_submission_special_instructions 'No special instructions were received'

loop_
_space_group_symop_id
_space_group_symop_operation_xyz
1 'x, y, z'
2 '-x, -y, -z'

loop_
_atom_site_label
_atom_site_type_symbol
_atom_site_fract_x
_atom_site_fract_y
_atom_site_fract_z
_atom_site_U_iso_or_equiv
_atom_site_adp_type
_atom_site_occupancy
_atom_site_calc_flag
_atom_site_refinement_flags_posn
F1 F 0.9718(2) 0.17236(11) 0.13781(9) 0.0427(4) Uani 1 d .
F2 F 1.3081(2) 0.09913(12) 0.18201(11) 0.0492(4) Uani 1 d .
O1 O 0.7446(3) 0.60288(14) 0.01691(10) 0.0329(4) Uani 1 d .
O2 O 0.9012(3) 0.53396(15) 0.38525(10) 0.0395(4) Uani 1 d .
O3 O 1.1863(3) 0.40114(15) 0.42558(10) 0.0368(4) Uani 1 d .
H3 H 1.1560 0.4241 0.4836 0.055 Uiso 1 calc GR
O4 O 0.8440(3) 0.15832(15) 0.32477(12) 0.0423(4) Uani 1 d .
O5 O 1.1587(3) 0.04779(19) 0.36068(14) 0.0608(6) Uani 1 d .
N1 N 0.8080(3) 0.57441(15) 0.18621(11) 0.0257(4) Uani 1 d .
H1 H 0.7695 0.5958 0.2466 0.031 Uiso 1 calc R
C1 C 0.5701(3) 0.75663(17) 0.12973(14) 0.0239(4) Uani 1 d .
C2 C 0.7094(3) 0.63752(17) 0.10361(14) 0.0225(4) Uani 1 d .
C3 C 0.9643(3) 0.47940(17) 0.17524(14) 0.0230(4) Uani 1 d .
H3A H 0.9923 0.4522 0.1088 0.028 Uiso 1 calc R
C4 C 1.0813(3) 0.42165(17) 0.25219(14) 0.0234(4) Uani 1 d .
C5 C 1.0471(4) 0.45659(18) 0.35827(14) 0.0284(4) Uani 1 d .
C6 C 1.2508(3) 0.31964(18) 0.22692(14) 0.0252(4) Uani 1 d .
H6A H 1.3746 0.3235 0.2810 0.030 Uiso 1 calc R
H6B H 1.3193 0.3422 0.1642 0.030 Uiso 1 calc R
C7 C 1.1450(4) 0.17980(19) 0.21399(15) 0.0290(5) Uani 1 d .
C8 C 1.0508(4) 0.11957(19) 0.30939(16) 0.0297(5) Uani 1 d .
C9 C 0.7276(5) 0.1024(3) 0.4098(2) 0.0567(7) Uani 1 d .
H9A H 0.5766 0.0627 0.3849 0.068 Uiso 1 calc R
H9B H 0.8181 0.0335 0.4386 0.068 Uiso 1 calc R
C10 C 0.7000(6) 0.2045(3) 0.4891(2) 0.0730(9) Uani 1 d .
H10A H 0.6244 0.2769 0.4592 0.109 Uiso 1 calc GR
H10B H 0.8496 0.2355 0.5200 0.109 Uiso 1 calc GR
H10C H 0.6077 0.1684 0.5402 0.109 Uiso 1 calc GR
C11 C 0.4780(4) 0.7553(2) 0.23584(16) 0.0398(5) Uani 1 d .
H11A H 0.3886 0.6738 0.2424 0.060 Uiso 1 calc GR
H11B H 0.3818 0.8284 0.2448 0.060 Uiso 1 calc GR
H11C H 0.6058 0.7630 0.2870 0.060 Uiso 1 calc GR
C12 C 0.7366(4) 0.87790(19) 0.1230(2) 0.0428(6) Uani 1 d .
H12A H 0.8654 0.8743 0.1729 0.064 Uiso 1 calc GR
H12B H 0.6570 0.9567 0.1361 0.064 Uiso 1 calc GR
H12C H 0.7920 0.8789 0.0558 0.064 Uiso 1 calc GR
C13 C 0.3675(4) 0.7605(2) 0.04865(17) 0.0411(6) Uani 1 d .
H13A H 0.4258 0.7623 -0.0180 0.062 Uiso 1 calc GR
H13B H 0.2848 0.8384 0.0610 0.062 Uiso 1 calc GR
H13C H 0.2648 0.6833 0.0520 0.062 Uiso 1 calc GR

loop_
_atom_site_aniso_label
_atom_site_aniso_U_11
_atom_site_aniso_U_22
_atom_site_aniso_U_33
_atom_site_aniso_U_23
_atom_site_aniso_U_13
_atom_site_aniso_U_12
F1 0.0622(9) 0.0353(7) 0.0274(6) -0.0015(5) -0.0122(6) -0.0024(6)
F2 0.0687(10) 0.0335(7) 0.0506(8) 0.0018(6) 0.0234(7) 0.0256(6)
O1 0.0455(9) 0.0377(8) 0.0174(7) 0.0015(6) 0.0040(6) 0.0171(7)
O2 0.0608(10) 0.0447(8) 0.0163(7) 0.0003(6) 0.0029(7) 0.0309(8)
O3 0.0542(10) 0.0432(8) 0.0149(7) 0.0004(7) 0.0001(6) 0.0236(7)
O4 0.0415(9) 0.0470(9) 0.0427(9) 0.0170(8) 0.0122(7) 0.0164(7)
O5 0.0458(10) 0.0767(12) 0.0674(12) 0.0498(11) 0.0121(9) 0.0221(9)
N1 0.0387(10) 0.0248(8) 0.0149(7) 0.0009(6) 0.0046(7) 0.0108(7)
C1 0.0264(10) 0.0234(9) 0.0225(9) 0.0007(8) 0.0030(8) 0.0056(7)
C2 0.0277(10) 0.0205(9) 0.0192(9) 0.0017(7) 0.0011(7) 0.0012(7)
C3 0.0326(10) 0.0208(8) 0.0159(9) -0.0007(7) 0.0030(8) 0.0043(7)
C4 0.0321(11) 0.0206(9) 0.0178(9) -0.0001(7) 0.0032(8) 0.0048(8)
C5 0.0411(12) 0.0265(10) 0.0186(9) 0.0023(8) 0.0009(8) 0.0107(9)
C6 0.0309(10) 0.0286(10) 0.0172(9) 0.0028(8) 0.0032(8) 0.0072(8)
C7 0.0396(12) 0.0261(9) 0.0227(10) -0.0009(8) 0.0026(9) 0.0145(8)
C8 0.0325(11) 0.0253(9) 0.0316(11) 0.0059(9) -0.0003(9) 0.0040(8)
C9 0.0517(16) 0.0619(16) 0.0618(17) 0.0245(15) 0.0215(13) 0.0103(13)
C10 0.106(3) 0.073(2) 0.0439(16) 0.0109(15) 0.0313(16) 0.0008(18)
C11 0.0494(14) 0.0392(12) 0.0340(12) 0.0013(10) 0.0129(10) 0.0183(10)
C12 0.0381(13) 0.0247(10) 0.0666(16) -0.0008(11) 0.0103(11) 0.0046(9)
C13 0.0372(13) 0.0464(13) 0.0396(13) -0.0030(11) -0.0042(10) 0.0159(10)

loop_
_atom_type_symbol
_atom_type_description
_atom_type_scat_dispersion_real
_atom_type_scat_dispersion_imag
_atom_type_scat_source
C C 0.0033 0.0016 'International Tables Vol C Tables 4.2.6.8 and 6.1.1.4'
H H 0.0000 0.0000 'International Tables Vol C Tables 4.2.6.8 and 6.1.1.4'
F F 0.0171 0.0103 'International Tables Vol C Tables 4.2.6.8 and 6.1.1.4'
N N 0.0061 0.0033 'International Tables Vol C Tables 4.2.6.8 and 6.1.1.4'
O O 0.0106 0.0060 'International Tables Vol C Tables 4.2.6.8 and 6.1.1.4'

loop_
_geom_angle_atom_site_label_1
_geom_angle_atom_site_label_2
_geom_angle_atom_site_label_3
_geom_angle
C5 O3 H3 109.5
C8 O4 C9 117.28(17)
C2 N1 H1 118.8
C3 N1 H1 118.8
C3 N1 C2 122.48(16)
C11 C1 C2 113.92(15)
C11 C1 C12 109.86(18)
C11 C1 C13 109.56(17)
C12 C1 C2 105.41(16)
C12 C1 C13 109.59(17)
C13 C1 C2 108.38(16)
O1 C2 N1 120.72(16)
O1 C2 C1 123.15(16)
N1 C2 C1 116.02(15)
N1 C3 H3A 117.1
C4 C3 N1 125.81(17)
C4 C3 H3A 117.1
C3 C4 C5 121.05(17)
C3 C4 C6 119.17(16)
C5 C4 C6 119.77(15)
O2 C5 O3 121.67(17)
O2 C5 C4 123.58(16)
O3 C5 C4 114.74(16)
C4 C6 H6A 108.7
C4 C6 H6B 108.7
C4 C6 C7 114.15(16)
H6A C6 H6B 107.6
C7 C6 H6A 108.7
C7 C6 H6B 108.7
F1 C7 F2 106.00(15)
F1 C7 C6 109.54(15)
F1 C7 C8 108.57(17)
F2 C7 C6 108.71(17)
F2 C7 C8 106.71(15)
C6 C7 C8 116.76(16)
O4 C8 C7 111.48(16)
O5 C8 O4 126.3(2)
O5 C8 C7 122.21(19)
O4 C9 H9A 109.5
O4 C9 H9B 109.5
H9A C9 H9B 108.1
C10 C9 O4 110.7(2)
C10 C9 H9A 109.5
C10 C9 H9B 109.5
C9 C10 H10A 109.5
C9 C10 H10B 109.5
C9 C10 H10C 109.5
H10A C10 H10B 109.5
H10A C10 H10C 109.5
H10B C10 H10C 109.5
C1 C11 H11A 109.5
C1 C11 H11B 109.5
C1 C11 H11C 109.5
H11A C11 H11B 109.5
H11A C11 H11C 109.5
H11B C11 H11C 109.5
C1 C12 H12A 109.5
C1 C12 H12B 109.5
C1 C12 H12C 109.5
H12A C12 H12B 109.5
H12A C12 H12C 109.5
H12B C12 H12C 109.5
C1 C13 H13A 109.5
C1 C13 H13B 109.5
C1 C13 H13C 109.5
H13A C13 H13B 109.5
H13A C13 H13C 109.5
H13B C13 H13C 109.5

loop_
_geom_bond_atom_site_label_1
_geom_bond_atom_site_label_2
_geom_bond_distance
F1 C7 1.361(2)
F2 C7 1.361(2)
O1 C2 1.210(2)
O2 C5 1.245(2)
O3 H3 0.8200
O3 C5 1.319(2)
O4 C8 1.308(2)
O4 C9 1.464(3)
O5 C8 1.187(2)
N1 H1 0.8600
N1 C2 1.387(2)
N1 C3 1.369(2)
C1 C2 1.530(2)
C1 C11 1.527(3)
C1 C12 1.528(3)
C1 C13 1.529(3)
C3 H3A 0.9300
C3 C4 1.350(2)
C4 C5 1.451(3)
C4 C6 1.508(2)
C6 H6A 0.9700
C6 H6B 0.9700
C6 C7 1.509(3)
C7 C8 1.538(3)
C9 H9A 0.9700
C9 H9B 0.9700
C9 C10 1.457(4)
C10 H10A 0.9600
C10 H10B 0.9600
C10 H10C 0.9600
C11 H11A 0.9600
C11 H11B 0.9600
C11 H11C 0.9600
C12 H12A 0.9600
C12 H12B 0.9600
C12 H12C 0.9600
C13 H13A 0.9600
C13 H13B 0.9600
C13 H13C 0.9600

loop_
_geom_torsion_atom_site_label_1
_geom_torsion_atom_site_label_2
_geom_torsion_atom_site_label_3
_geom_torsion_atom_site_label_4
_geom_torsion
F1 C7 C8 O4 -43.3(2)
F1 C7 C8 O5 137.0(2)
F2 C7 C8 O4 -157.18(17)
F2 C7 C8 O5 23.1(3)
N1 C3 C4 C5 0.7(3)
N1 C3 C4 C6 -179.07(17)
C2 N1 C3 C4 174.23(18)
C3 N1 C2 O1 6.0(3)
C3 N1 C2 C1 -170.20(16)
C3 C4 C5 O2 4.5(3)
C3 C4 C5 O3 -174.54(18)
C3 C4 C6 C7 -89.4(2)
C4 C6 C7 F1 58.9(2)
C4 C6 C7 F2 174.25(14)
C4 C6 C7 C8 -65.0(2)
C5 C4 C6 C7 90.8(2)
C6 C4 C5 O2 -175.73(19)
C6 C4 C5 O3 5.2(3)
C6 C7 C8 O4 81.1(2)
C6 C7 C8 O5 -98.6(2)
C8 O4 C9 C10 113.7(3)
C9 O4 C8 O5 -3.7(3)
C9 O4 C8 C7 176.6(2)
C11 C1 C2 O1 160.35(19)
C11 C1 C2 N1 -23.5(2)
C12 C1 C2 O1 -79.1(2)
C12 C1 C2 N1 97.0(2)
C13 C1 C2 O1 38.1(3)
C13 C1 C2 N1 -145.77(17)
